data_1574085
loop_
_publ_author_name
'Viborg, Anton'
'Dunstan, Maja A.'
'Yutronkie, Nathan J.'
'Chanda, Amit'
'Trier, Felix'
'Pryds, Nini'
'Wilhelm, Fabrice'
'Rogalev, Andrei'
'Pinkowicz, Dawid'
'Pedersen, Kasper S.'

_publ_section_title
;
 Disentangling chemical pressure and superexchange effects in
 lanthanide--organic valence tautomerism
;
_journal_issue 16
_journal_name_full 'Chemical Science'
_journal_page_first 6879
_journal_page_last 6885
_journal_paper_doi 10.1039/D5SC01246E
_journal_volume 16
_journal_year 2025
_chemical_formula_moiety 'C12 H16 I2 N4 O Sm'
_chemical_formula_sum 'C12 H16 I2 N4 O Sm'
_chemical_formula_weight 636.44
_chemical_name_systematic catena-[bis(pyrazine)-tetrahydrofuran-diiodo-samarium(ii)
_chemical_properties_physical Air-sensitive,Moisture-sensitive
_space_group_crystal_system monoclinic
_space_group_IT_number 11
_space_group_name_Hall '-P 2yb'
_space_group_name_H-M_alt 'P 1 21/m 1'
_atom_sites_solution_hydrogens geom
_atom_sites_solution_primary dual
_audit_creation_date 2024-11-14
_audit_creation_method
;
Olex2 1.5
(compiled 2024.02.16 svn.r378c4104 for OlexSys, GUI svn.r6928)
;
_audit_update_record
;
2025-01-28 deposited with the CCDC.	2025-03-07 downloaded from the CCDC.
;
_cell_angle_alpha 90
_cell_angle_beta 94.567(3)
_cell_angle_gamma 90
_cell_formula_units_Z 2
_cell_length_a 9.0249(3)
_cell_length_b 8.0968(3)
_cell_length_c 12.6429(4)
_cell_measurement_reflns_used 7966
_cell_measurement_temperature 230.00(10)
_cell_measurement_theta_max 76.3680
_cell_measurement_theta_min 3.4600
_cell_volume 920.92(5)
_computing_cell_refinement 'CrysAlisPro 1.171.44.68a (Rigaku OD, 2024)'
_computing_data_collection 'CrysAlisPro system (CCD 43.136a 64-bit (release 23-08-2024))'
_computing_data_reduction 'CrysAlisPro 1.171.44.68a (Rigaku OD, 2024)'
_computing_molecular_graphics 'Olex2 1.5 (Dolomanov et al., 2009)'
_computing_publication_material 'Olex2 1.5 (Dolomanov et al., 2009)'
_computing_structure_refinement 'SHELXL 2019/3 (Sheldrick, 2015)'
_computing_structure_solution 'SHELXT 2018/2 (Sheldrick, 2018)'
_diffrn_ambient_environment N~2~
_diffrn_ambient_temperature 230.00(10)
_diffrn_detector 'CCD plate'
_diffrn_detector_area_resol_mean 10.6146
_diffrn_detector_type Atlas
_diffrn_measured_fraction_theta_full 1.000
_diffrn_measured_fraction_theta_max 0.997
_diffrn_measurement_details
;
List of Runs (angles in degrees, time in seconds):

  # Type    Start    End  Width  t~exp~   \w     \q     \k     \f   Frames
#--------------------------------------------------------------------------
  1  \w    -69.00  32.00   1.00    2.50    --  -41.18  57.00-180.00  101
  2  \w   -115.00 -17.00   1.00    2.50    --  -41.18 -38.00  30.00   98
  3  \w      8.00  42.00   1.00    2.50    --   41.18  80.00  42.26   34
  4  \w    -31.00  69.00   1.00    2.50    --   41.18 -57.00 -90.00  100
  5  \w      6.00  32.00   1.00    2.50    --   41.18  85.00 -48.42   26
  6  \w     27.00  95.00   1.00    2.50    --   41.18-125.00-120.00   68
  7  \w     36.00 145.00   1.00   10.00    --  112.00 -77.00  30.00  109
  8  \w     39.00 109.00   1.00   10.00    --  112.00-111.00 -60.00   70
  9  \w     36.00 145.00   1.00   10.00    --  112.00 -77.00 -60.00  109
 10  \w     36.00 140.00   1.00   10.00    --  112.00 -30.00-120.00  104
 11  \w     58.00 151.00   1.00   10.00    --  112.00-178.00-120.00   93
 12  \w     39.00 109.00   1.00   10.00    --  112.00-111.00 -90.00   70
 13  \w    104.00 178.00   1.00   10.00    --  112.00 111.00-180.00   74
 14  \w     39.00 109.00   1.00   10.00    --  112.00-111.00 150.00   70
 15  \w     40.00 141.00   1.00   10.00    --  112.00 -61.00 150.00  101
 16  \w     40.00 141.00   1.00   10.00    --  112.00 -61.00 -30.00  101
 17  \w     36.00 140.00   1.00   10.00    --  112.00 -30.00 120.00  104
 18  \w    103.00 178.00   1.00   10.00    --  112.00  77.00-150.00   75
 19  \w     29.00 107.00   1.00   10.00    --  112.00 -94.00 -60.00   78
 20  \w     29.00 107.00   1.00   10.00    --  112.00 -94.00 -60.00   78
 21  \w     36.00 140.00   1.00   10.00    --  112.00 -30.00 -30.00  104
 22  \w     36.00 140.00   1.00   10.00    --  112.00 -30.00 -30.00  104
 23  \w     39.00 109.00   1.00   10.00    --  112.00-111.00  60.00   70
 24  \w     58.00 151.00   1.00   10.00    --  112.00-178.00-120.00   93
 25  \w     39.00 109.00   1.00   10.00    --  112.00-111.00-120.00   70
 26  \w     40.00 141.00   1.00   10.00    --  112.00 -61.00 150.00  101
 27  \w     39.00 109.00   1.00   10.00    --  112.00-111.00-180.00   70
 28  \w     24.00 178.00   1.00   10.00    --  112.00   0.00-150.00  154
 29  \w    -66.00  33.00   1.00    2.50    --  -41.18  38.00 120.00   99
 30  \w   -115.00 -17.00   1.00    2.50    --  -41.18 -38.00-180.00   98
 31  \w      9.00  42.00   1.00    2.50    --   41.18  77.00  -7.59   33
 32  \w      7.00  42.00   1.00    2.50    --   41.18  82.00 170.12   35
 33  \w      6.00  32.00   1.00    2.50    --   41.18  85.00 149.80   26
 34  \w      7.00  42.00   1.00    2.50    --   41.18  82.00-141.46   35
 35  \w     59.00 178.00   1.00   10.00    --  112.00  15.00   0.00  119
 36  \w     86.00 178.00   1.00   10.00    --  112.00  45.00-150.00   92
 37  \w     83.00 178.00   1.00   10.00    --  112.00  61.00  90.00   95
 38  \w     83.00 178.00   1.00   10.00    --  112.00  61.00 150.00   95
 39  \w     84.00 178.00   1.00   10.00    --  112.00  30.00 -90.00   94
 40  \w     84.00 178.00   1.00   10.00    --  112.00  30.00  60.00   94
;
_diffrn_measurement_device 'four-circle diffractometer'
_diffrn_measurement_device_type 'SuperNova, Dual, Cu at home/near, Atlas'
_diffrn_measurement_method '\w scans'
_diffrn_orient_matrix_type 'CrysAlisPro convention (1999,Acta A55,543-557)'
_diffrn_orient_matrix_UB_11 0.0135756000
_diffrn_orient_matrix_UB_12 -0.1485796000
_diffrn_orient_matrix_UB_13 -0.0747654000
_diffrn_orient_matrix_UB_21 -0.0653471000
_diffrn_orient_matrix_UB_22 0.1048174000
_diffrn_orient_matrix_UB_23 -0.0940922000
_diffrn_orient_matrix_UB_31 0.1577057000
_diffrn_orient_matrix_UB_32 0.0561714000
_diffrn_orient_matrix_UB_33 -0.0221292000
_diffrn_radiation_monochromator mirror
_diffrn_radiation_probe x-ray
_diffrn_radiation_type 'Cu K\a'
_diffrn_radiation_wavelength 1.54184
_diffrn_reflns_av_R_equivalents 0.0839
_diffrn_reflns_av_unetI/netI 0.0345
_diffrn_reflns_Laue_measured_fraction_full 1.000
_diffrn_reflns_Laue_measured_fraction_max 0.997
_diffrn_reflns_limit_h_max 11
_diffrn_reflns_limit_h_min -8
_diffrn_reflns_limit_k_max 10
_diffrn_reflns_limit_k_min -10
_diffrn_reflns_limit_l_max 15
_diffrn_reflns_limit_l_min -15
_diffrn_reflns_number 19277
_diffrn_reflns_point_group_measured_fraction_full 1.000
_diffrn_reflns_point_group_measured_fraction_max 0.997
_diffrn_reflns_theta_full 67.684
_diffrn_reflns_theta_max 76.975
_diffrn_reflns_theta_min 3.507
_diffrn_source 'micro-focus sealed X-ray tube'
_diffrn_source_type 'SuperNova (Cu) X-ray Source'
_exptl_absorpt_coefficient_mu 50.273
_exptl_absorpt_correction_T_max 0.287
_exptl_absorpt_correction_T_min 0.023
_exptl_absorpt_correction_type gaussian
_exptl_absorpt_process_details
;
CrysAlisPro 1.171.44.68a (Rigaku Oxford Diffraction, 2024)
Numerical absorption correction based on gaussian integration over
a multifaceted crystal model
Empirical absorption correction using spherical harmonics,
implemented in SCALE3 ABSPACK scaling algorithm.
;
_exptl_crystal_colour 'dark blue'
_exptl_crystal_colour_modifier dark
_exptl_crystal_colour_primary blue
_exptl_crystal_density_diffrn 2.295
_exptl_crystal_description plank
_exptl_crystal_F_000 584
_exptl_crystal_preparation
'A tetrahydrofuran solution of SmI2 was added to a melt of pyrazine and cooled.,Magnetic properties'
_exptl_crystal_recrystallization_method 'Single crystals were obtained directly from the reaction mixture?'
_exptl_crystal_size_max 0.11
_exptl_crystal_size_mid 0.049
_exptl_crystal_size_min 0.035
_refine_diff_density_max 2.761
_refine_diff_density_min -1.649
_refine_diff_density_rms 0.207
_refine_ls_extinction_method none
_refine_ls_goodness_of_fit_ref 1.044
_refine_ls_hydrogen_treatment constr
_refine_ls_matrix_type full
_refine_ls_number_parameters 115
_refine_ls_number_reflns 2080
_refine_ls_number_restraints 60
_refine_ls_restrained_S_all 1.036
_refine_ls_R_factor_all 0.0567
_refine_ls_R_factor_gt 0.0499
_refine_ls_shift/su_max 0.000
_refine_ls_shift/su_mean 0.000
_refine_ls_structure_factor_coef Fsqd
_refine_ls_weighting_details 'w=1/[\s^2^(Fo^2^)+(0.0992P)^2^+0.8628P] where P=(Fo^2^+2Fc^2^)/3'
_refine_ls_weighting_scheme calc
_refine_ls_wR_factor_gt 0.1382
_refine_ls_wR_factor_ref 0.1494
_reflns_Friedel_coverage 0.000
_reflns_number_gt 1763
_reflns_number_total 2080
_reflns_threshold_expression 'I > 2\s(I)'
_cod_data_source_file d5sc01246e2.cif
_cod_data_source_block SmI2pyz2thf_230k
_cod_depositor_comments 'Adding full bibliography for 1574084--1574088.cif.'
_cod_database_code 1574085
_shelx_shelxl_version_number 2019/3
_chemical_oxdiff_formula 'C12 H16 N4 I2 Sm '
_shelx_space_group_comment
;
The symmetry employed for this shelxl refinement is uniquely defined
by the following loop, which should always be used as a source of
symmetry information in preference to the above space-group names.
They are only intended as comments.
;
_shelx_estimated_absorpt_t_max 0.272
_shelx_estimated_absorpt_t_min 0.072
_diffrn_oxdiff_digest_od_ed
;

;
_olex2_refinement_description
;
1. Fixed Uiso
 At 1.2 times of:
  All C(H) groups, All C(H,H) groups
2. Uiso/Uaniso restraints and constraints
O1 \\sim C6 \\sim C8 \\sim C7 \\sim C5: within 2A with sigma of 0.04 and sigma
for terminal atoms of 0.08 within 2A
3. Rigid body (RIGU) restrains
 O1, C6, C8, C7, C5
 with sigma for 1-2 distances of 0.004 and sigma for 1-3 distances of 0.004
4. Others
 Fixed Sof: C6(0.5) H6A(0.5) H6B(0.5) C8(0.5) H8A(0.5) H8B(0.5) C7(0.5)
 H7A(0.5) H7B(0.5) C5(0.5) H5A(0.5) H5B(0.5)
5.a Secondary CH2 refined with riding coordinates:
 C6(H6A,H6B), C8(H8A,H8B), C7(H7A,H7B), C5(H5A,H5B)
5.b Aromatic/amide H refined with riding coordinates:
 C4(H4), C3(H3), C2(H2), C1(H1)
;
_olex2_exptl_crystal_mounting_method
'Crystals were covered in polybutene oil under an inert atmosphere and transferred to a nylon loop, then placed under a nitrogen stream'
_olex2_submission_special_instructions 'No special instructions were received'
_oxdiff_exptl_absorpt_empirical_details
;
Empirical correction (ABSPACK) includes:
- Absorption correction using spherical harmonics
- Frame scaling
;
_oxdiff_exptl_absorpt_empirical_full_max 4.889
_oxdiff_exptl_absorpt_empirical_full_min 0.402

loop_
_space_group_symop_operation_xyz
'x, y, z'
'-x, y+1/2, -z'
'-x, -y, -z'
'x, -y-1/2, z'

loop_
_atom_site_label
_atom_site_type_symbol
_atom_site_fract_x
_atom_site_fract_y
_atom_site_fract_z
_atom_site_U_iso_or_equiv
_atom_site_adp_type
_atom_site_occupancy
_atom_site_site_symmetry_order
_atom_site_calc_flag
_atom_site_refinement_flags_posn
_atom_site_refinement_flags_adp
_atom_site_refinement_flags_occupancy
_atom_site_disorder_assembly
_atom_site_disorder_group
Sm1 Sm 0.69663(5) 0.750000 0.26633(3) 0.0449(2) Uani 1 2 d S T P A .
I1 I 1.00898(7) 0.750000 0.39966(5) 0.0559(2) Uani 1 2 d S T P . .
I2 I 0.38517(7) 0.750000 0.13111(5) 0.0596(2) Uani 1 2 d S T P . .
N2 N 0.7401(8) 0.4234(8) 0.2364(4) 0.0589(14) Uani 1 1 d . . . . .
N1 N 0.5673(7) 0.9319(9) 0.4140(5) 0.0585(14) Uani 1 1 d . . . . .
C4 C 0.6437(10) 0.3355(11) 0.1750(6) 0.070(2) Uani 1 1 d . . . . .
H4 H 0.572732 0.391328 0.129741 0.084 Uiso 1 1 calc R U . . .
C3 C 0.8402(9) 0.3365(10) 0.2958(7) 0.0672(19) Uani 1 1 d . . . . .
H3 H 0.913155 0.392873 0.339116 0.081 Uiso 1 1 calc R U . . .
C2 C 0.4210(9) 0.9590(11) 0.4114(6) 0.0638(18) Uani 1 1 d . . . . .
H2 H 0.361224 0.930447 0.349842 0.077 Uiso 1 1 calc R U . . .
C1 C 0.6455(9) 0.9727(12) 0.5045(7) 0.068(2) Uani 1 1 d . . . . .
H1 H 0.748634 0.954222 0.510942 0.081 Uiso 1 1 calc R U . . .
O1 O 0.8110(9) 0.750000 0.0840(8) 0.074(2) Uani 1 2 d S TU P . .
C6 C 0.745(3) 0.703(4) -0.0109(19) 0.107(7) Uani 0.5 1 d . U P A -1
H6A H 0.653479 0.766466 -0.025464 0.128 Uiso 0.5 1 calc R U P A -1
H6B H 0.717552 0.585975 -0.006872 0.128 Uiso 0.5 1 calc R U P A -1
C8 C 0.834(3) 0.724(6) -0.0951(18) 0.118(9) Uani 0.5 1 d . U P A -1
H8A H 0.828840 0.836900 -0.122517 0.142 Uiso 0.5 1 calc R U P A -1
H8B H 0.807378 0.646072 -0.152959 0.142 Uiso 0.5 1 calc R U P A -1
C7 C 0.983(3) 0.686(4) -0.041(2) 0.131(9) Uani 0.5 1 d . U P A -1
H7A H 1.021996 0.581720 -0.066402 0.158 Uiso 0.5 1 calc R U P A -1
H7B H 1.053751 0.774908 -0.051623 0.158 Uiso 0.5 1 calc R U P A -1
C5 C 0.948(3) 0.674(4) 0.071(2) 0.116(7) Uani 0.5 1 d . U P A -1
H5A H 0.944225 0.558094 0.092280 0.140 Uiso 0.5 1 calc R U P A -1
H5B H 1.026394 0.728875 0.116678 0.140 Uiso 0.5 1 calc R U P A -1

loop_
_atom_site_aniso_label
_atom_site_aniso_U_11
_atom_site_aniso_U_22
_atom_site_aniso_U_33
_atom_site_aniso_U_23
_atom_site_aniso_U_13
_atom_site_aniso_U_12
Sm1 0.0438(3) 0.0429(3) 0.0473(3) 0.000 -0.0017(2) 0.000
I1 0.0486(4) 0.0503(4) 0.0668(4) 0.000 -0.0072(3) 0.000
I2 0.0522(4) 0.0723(5) 0.0529(3) 0.000 -0.0042(2) 0.000
N2 0.074(4) 0.046(3) 0.055(3) 0.007(2) 0.000(3) -0.005(3)
N1 0.058(3) 0.058(4) 0.062(3) -0.014(3) 0.019(2) -0.004(3)
C4 0.090(6) 0.057(5) 0.060(4) 0.004(3) -0.014(4) 0.004(4)
C3 0.074(5) 0.046(4) 0.079(4) -0.005(4) -0.012(4) -0.003(3)
C2 0.066(4) 0.068(5) 0.057(3) -0.014(3) 0.009(3) -0.006(4)
C1 0.052(3) 0.074(5) 0.078(4) -0.022(4) 0.011(3) -0.005(4)
O1 0.065(4) 0.068(5) 0.090(5) 0.000 0.008(4) 0.000
C6 0.096(9) 0.11(2) 0.112(9) -0.040(11) 0.007(7) -0.019(11)
C8 0.152(13) 0.10(2) 0.103(8) -0.041(13) 0.016(8) -0.007(15)
C7 0.125(11) 0.13(2) 0.148(14) 0.024(14) 0.068(11) 0.029(14)
C5 0.086(9) 0.137(19) 0.129(12) 0.019(14) 0.032(8) 0.031(10)

loop_
_atom_type_symbol
_atom_type_description
_atom_type_scat_dispersion_real
_atom_type_scat_dispersion_imag
_atom_type_scat_source
C C 0.0181 0.0091 'International Tables Vol C Tables 4.2.6.8 and 6.1.1.4'
H H 0.0000 0.0000 'International Tables Vol C Tables 4.2.6.8 and 6.1.1.4'
I I -0.3257 6.8362 'International Tables Vol C Tables 4.2.6.8 and 6.1.1.4'
N N 0.0311 0.0180 'International Tables Vol C Tables 4.2.6.8 and 6.1.1.4'
O O 0.0492 0.0322 'International Tables Vol C Tables 4.2.6.8 and 6.1.1.4'
Sm Sm -5.3236 12.2178 'International Tables Vol C Tables 4.2.6.8 and 6.1.1.4'

loop_
_exptl_crystal_face_index_h
_exptl_crystal_face_index_k
_exptl_crystal_face_index_l
_exptl_crystal_face_perp_dist
0 -1 0 0.0570
0 1 1 0.0348
-1 0 1 0.0073
2 0 -1 0.0239
-2 0 1 0.0135
0 0 1 0.0100
0 0 -1 0.0251
0 1 -1 0.0539
0 -1 1 0.0420

loop_
_geom_angle_atom_site_label_1
_geom_angle_atom_site_label_2
_geom_angle_atom_site_label_3
_geom_angle
_geom_angle_site_symmetry_1
_geom_angle_site_symmetry_3
_geom_angle_publ_flag
I1 Sm1 I2 179.54(2) . . ?
N2 Sm1 I1 86.66(13) 4_575 . ?
N2 Sm1 I1 86.66(13) . . ?
N2 Sm1 I2 93.25(13) . . ?
N2 Sm1 I2 93.25(13) 4_575 . ?
N2 Sm1 N2 155.8(3) . 4_575 ?
N2 Sm1 N1 68.96(19) 4_575 . ?
N2 Sm1 N1 134.6(2) . . ?
N2 Sm1 N1 134.6(2) 4_575 4_575 ?
N2 Sm1 N1 68.96(19) . 4_575 ?
N1 Sm1 I1 92.70(13) . . ?
N1 Sm1 I1 92.70(13) 4_575 . ?
N1 Sm1 I2 87.69(13) . . ?
N1 Sm1 I2 87.69(13) 4_575 . ?
N1 Sm1 N1 65.7(3) 4_575 . ?
O1 Sm1 I1 94.16(19) . . ?
O1 Sm1 I2 85.38(19) . . ?
O1 Sm1 N2 78.67(13) . 4_575 ?
O1 Sm1 N2 78.67(13) . . ?
O1 Sm1 N1 146.41(16) . 4_575 ?
O1 Sm1 N1 146.41(16) . . ?
C4 N2 Sm1 120.8(5) . . ?
C4 N2 C3 115.6(7) . . ?
C3 N2 Sm1 122.5(5) . . ?
C2 N1 Sm1 123.4(5) . . ?
C2 N1 C1 115.7(6) . . ?
C1 N1 Sm1 119.8(5) . . ?
N2 C4 C4 122.5(5) . 4_565 ?
N2 C4 H4 118.8 . . ?
C4 C4 H4 118.8 4_565 . ?
N2 C3 C3 121.9(4) . 4_565 ?
N2 C3 H3 119.0 . . ?
C3 C3 H3 119.0 4_565 . ?
N1 C2 H2 118.8 . . ?
N1 C2 C1 122.5(7) . 3_676 ?
C1 C2 H2 118.8 3_676 . ?
N1 C1 C2 121.8(7) . 3_676 ?
N1 C1 H1 119.1 . . ?
C2 C1 H1 119.1 3_676 . ?
C6 O1 Sm1 127.6(11) . . ?
C6 O1 C5 95.9(18) . . ?
C5 O1 Sm1 121.3(13) . . ?
O1 C6 H6A 108.8 . . ?
O1 C6 H6B 108.8 . . ?
O1 C6 C8 113.9(19) . . ?
H6A C6 H6B 107.7 . . ?
C8 C6 H6A 108.8 . . ?
C8 C6 H6B 108.8 . . ?
C6 C8 H8A 111.7 . . ?
C6 C8 H8B 111.7 . . ?
C6 C8 C7 100(2) . . ?
H8A C8 H8B 109.5 . . ?
C7 C8 H8A 111.7 . . ?
C7 C8 H8B 111.7 . . ?
C8 C7 H7A 111.4 . . ?
C8 C7 H7B 111.4 . . ?
H7A C7 H7B 109.3 . . ?
C5 C7 C8 101.6(19) . . ?
C5 C7 H7A 111.4 . . ?
C5 C7 H7B 111.4 . . ?
O1 C5 C7 110(2) . . ?
O1 C5 H5A 109.7 . . ?
O1 C5 H5B 109.7 . . ?
C7 C5 H5A 109.7 . . ?
C7 C5 H5B 109.7 . . ?
H5A C5 H5B 108.2 . . ?

loop_
_geom_bond_atom_site_label_1
_geom_bond_atom_site_label_2
_geom_bond_distance
_geom_bond_site_symmetry_2
_geom_bond_publ_flag
Sm1 I1 3.1672(7) . ?
Sm1 I2 3.1715(7) . ?
Sm1 N2 2.704(7) . ?
Sm1 N2 2.704(7) 4_575 ?
Sm1 N1 2.714(6) . ?
Sm1 N1 2.714(6) 4_575 ?
Sm1 O1 2.599(9) . ?
N2 C4 1.326(10) . ?
N2 C3 1.330(10) . ?
N1 C2 1.336(10) . ?
N1 C1 1.337(10) . ?
C4 C4 1.384(18) 4_565 ?
C4 H4 0.9400 . ?
C3 C3 1.401(16) 4_565 ?
C3 H3 0.9400 . ?
C2 H2 0.9400 . ?
C2 C1 1.378(11) 3_676 ?
C1 H1 0.9400 . ?
O1 C6 1.35(2) . ?
O1 C5 1.40(2) . ?
C6 H6A 0.9800 . ?
C6 H6B 0.9800 . ?
C6 C8 1.39(3) . ?
C8 H8A 0.9800 . ?
C8 H8B 0.9800 . ?
C8 C7 1.49(4) . ?
C7 H7A 0.9800 . ?
C7 H7B 0.9800 . ?
C7 C5 1.48(4) . ?
C5 H5A 0.9800 . ?
C5 H5B 0.9800 . ?

loop_
_geom_torsion_atom_site_label_1
_geom_torsion_atom_site_label_2
_geom_torsion_atom_site_label_3
_geom_torsion_atom_site_label_4
_geom_torsion
_geom_torsion_site_symmetry_1
_geom_torsion_site_symmetry_2
_geom_torsion_site_symmetry_3
_geom_torsion_site_symmetry_4
_geom_torsion_publ_flag
Sm1 N2 C4 C4 -165.93(16) . . . 4_565 ?
Sm1 N2 C3 C3 165.71(18) . . . 4_565 ?
Sm1 N1 C2 C1 168.8(7) . . . 3_676 ?
Sm1 N1 C1 C2 -169.3(7) . . . 3_676 ?
Sm1 O1 C6 C8 178(2) . . . . ?
Sm1 O1 C5 C7 177.3(18) . . . . ?
C4 N2 C3 C3 -2.0(9) . . . 4_565 ?
C3 N2 C4 C4 2.0(9) . . . 4_565 ?
C2 N1 C1 C2 -1.1(16) . . . 3_676 ?
C1 N1 C2 C1 1.1(16) . . . 3_676 ?
O1 C6 C8 C7 35(4) . . . . ?
C6 O1 C5 C7 36(3) . . . . ?
C6 C8 C7 C5 -8(4) . . . . ?
C8 C7 C5 O1 -18(4) . . . . ?
C5 O1 C6 C8 -45(3) . . . . ?

loop_
_exptl_oxdiff_crystal_face_indexfrac_h
_exptl_oxdiff_crystal_face_indexfrac_k
_exptl_oxdiff_crystal_face_indexfrac_l
_exptl_oxdiff_crystal_face_x
_exptl_oxdiff_crystal_face_y
_exptl_oxdiff_crystal_face_z
-0.0014 -1.0037 -0.0015 0.1492 -0.1050 -0.0566
0.0012 1.0032 1.0034 -0.2241 0.0107 0.0343
-1.0012 -0.0003 1.0045 -0.0886 -0.0291 -0.1801
2.0021 0.0002 -1.0070 0.1024 -0.0361 0.3380
-2.0021 -0.0002 1.0070 -0.1024 0.0361 -0.3380
-0.0002 -0.0005 1.0019 -0.0748 -0.0943 -0.0222
0.0002 0.0005 -1.0019 0.0748 0.0943 0.0222
0.0015 1.0042 -1.0005 -0.0744 0.1993 0.0788
-0.0015 -1.0042 1.0005 0.0744 -0.1993 -0.0788
